data_7055469
loop_
_publ_author_name
'Lahoud, Marcelo G.'
'Muniz, Elaine C.'
'Arroyos, Guilherme'
'F\'avaro, Marcelo A.'
'Davolos, Marian R.'
'D'Vries, Richard F.'
'Ellena, Javier'
'Freitas, Rafael S.'
'Arrighi, Everton'
'Frem, Regina C. G.'

_publ_section_title
;
 Rare earth coordination dinuclear compounds constructed from
 3,5-dicarboxypyrazolate and succinate intermetallic bridges
;
_journal_issue 6
_journal_name_full 'New J. Chem.'
_journal_page_first 5338
_journal_paper_doi 10.1039/C6NJ00140H
_journal_volume 40
_journal_year 2016
_chemical_formula_moiety '2(C14 H24 Ce2 N4 O20), 3(H2 O)'
_chemical_formula_sum 'C28 H54 Ce4 N8 O43'
_chemical_formula_weight 1751.27
_space_group_crystal_system triclinic
_space_group_IT_number 2
_space_group_name_Hall '-P 1'
_space_group_name_H-M_alt 'P -1'
_symmetry_space_group_name_Hall '-P 1'
_symmetry_space_group_name_H-M 'P -1'
_atom_sites_solution_hydrogens mixed
_audit_creation_date 2015-11-25
_audit_creation_method
;
Olex2 1.2
(compiled 2015.09.30 svn.r3233 for OlexSys, GUI svn.r5103)
;
_audit_update_record
;
2015-11-30 deposited with the CCDC.
2016-04-08 downloaded from the CCDC.
;
_cell_angle_alpha 73.7490(10)
_cell_angle_beta 70.1140(10)
_cell_angle_gamma 64.0920(10)
_cell_formula_units_Z 1
_cell_length_a 10.2740(2)
_cell_length_b 11.56400(10)
_cell_length_c 13.6900(2)
_cell_measurement_reflns_used 16909
_cell_measurement_temperature 293.15
_cell_measurement_theta_max 27.485
_cell_measurement_theta_min 2.91
_cell_volume 1359.13(4)
_computing_molecular_graphics 'Olex2 (Dolomanov et al., 2009)'
_computing_publication_material 'Olex2 (Dolomanov et al., 2009)'
_computing_structure_refinement 'ShelXL (Sheldrick, 2015)'
_diffrn_ambient_temperature 293.15
_diffrn_detector_area_resol_mean 9
_diffrn_measured_fraction_theta_full 0.984
_diffrn_measured_fraction_theta_max 0.979
_diffrn_measurement_device_type KappaCCD
_diffrn_measurement_method 'CCD rotation images, thick slices'
_diffrn_radiation_type MoK\a
_diffrn_radiation_wavelength 0.71073
_diffrn_reflns_av_R_equivalents 0.0654
_diffrn_reflns_av_unetI/netI 0.0376
_diffrn_reflns_Laue_measured_fraction_full 0.984
_diffrn_reflns_Laue_measured_fraction_max 0.979
_diffrn_reflns_limit_h_max 13
_diffrn_reflns_limit_h_min -13
_diffrn_reflns_limit_k_max 14
_diffrn_reflns_limit_k_min -15
_diffrn_reflns_limit_l_max 17
_diffrn_reflns_limit_l_min -17
_diffrn_reflns_number 31802
_diffrn_reflns_point_group_measured_fraction_full 0.984
_diffrn_reflns_point_group_measured_fraction_max 0.979
_diffrn_reflns_theta_full 25.242
_diffrn_reflns_theta_max 27.518
_diffrn_reflns_theta_min 3.496
_diffrn_source 'Enraf Nonius FR590'
_exptl_absorpt_coefficient_mu 3.407
_exptl_absorpt_correction_T_max 0.689
_exptl_absorpt_correction_T_min 0.373
_exptl_absorpt_correction_type gaussian
_exptl_absorpt_process_details
;
P. Coppens, L. Leiserowitz, D Rabinovich, Acta Cryst.
   (1965), 18, 1035-1038
;
_exptl_crystal_colour colourless
_exptl_crystal_colour_primary colourless
_exptl_crystal_density_diffrn 2.140
_exptl_crystal_description prism
_exptl_crystal_F_000 854
_exptl_crystal_preparation 'Magnetic properties, Luminescent'
_exptl_crystal_size_max 0.36
_exptl_crystal_size_mid 0.14
_exptl_crystal_size_min 0.13
_refine_diff_density_max 1.855
_refine_diff_density_min -1.314
_refine_diff_density_rms 0.144
_refine_ls_extinction_coef 0.0059(9)
_refine_ls_extinction_expression Fc^*^=kFc[1+0.001xFc^2^\l^3^/sin(2\q)]^-1/4^
_refine_ls_extinction_method 'SHELXL-2014/7 (Sheldrick 2014'
_refine_ls_goodness_of_fit_ref 1.039
_refine_ls_hydrogen_treatment constr
_refine_ls_matrix_type full
_refine_ls_number_parameters 386
_refine_ls_number_reflns 6112
_refine_ls_number_restraints 0
_refine_ls_restrained_S_all 1.039
_refine_ls_R_factor_all 0.0409
_refine_ls_R_factor_gt 0.0368
_refine_ls_shift/su_max 0.002
_refine_ls_shift/su_mean 0.000
_refine_ls_structure_factor_coef Fsqd
_refine_ls_weighting_details 'w=1/[\s^2^(Fo^2^)+(0.0612P)^2^+1.6182P] where P=(Fo^2^+2Fc^2^)/3'
_refine_ls_weighting_scheme calc
_refine_ls_wR_factor_gt 0.0948
_refine_ls_wR_factor_ref 0.0990
_reflns_Friedel_coverage 0.000
_reflns_number_gt 5520
_reflns_number_total 6112
_reflns_threshold_expression 'I > 2\s(I)'
_cod_data_source_file c6nj00140h2.cif
_cod_data_source_block Cesuc
_cod_depositor_comments 'Adding full bibliography for 7055457--7055469.cif.'
_cod_database_code 7055469
_shelx_space_group_comment
;
The symmetry employed for this shelxl refinement is uniquely defined
by the following loop, which should always be used as a source of
symmetry information in preference to the above space-group names.
They are only intended as comments.
;
_shelx_estimated_absorpt_t_max 0.666
_shelx_estimated_absorpt_t_min 0.373
_olex2_refinement_description
;
1. Fixed Uiso
 At 1.2 times of:
  All C(H) groups, All C(H,H) groups
 At 1.5 times of:
  All N(H) groups, All O(H,H) groups
2. Others
 Fixed Sof: O1W(0.5) H1WA(0.5) H1WB(0.5)
3.a Riding coordinates:
 N1'(H1'), N1(H1), O6(H6A,H6B), O7(H7A,H7B), O8(H8A,H8B), O12(H12A,H12B),
 O14(H14A,H14B), O2W(H2WA,H2WB)
3.b Free rotating group:
 O1W(H1WA,H1WB)
3.c Rotating group:
 O5(H5A,H5B), O11(H11A,H11B), O13(H13A,H13B)
3.d Secondary CH2 refined with riding coordinates:
 C18(H18A,H18B), C19(H19A,H19B)
3.e Aromatic/amide H refined with riding coordinates:
 C3'(H3'), C3(H3)
;
_shelx_shelxl_version_number 2014/7
_olex2_submission_special_instructions 'No special instructions were received'

loop_
_space_group_symop_operation_xyz
'x, y, z'
'-x, -y, -z'

loop_
_atom_site_label
_atom_site_type_symbol
_atom_site_fract_x
_atom_site_fract_y
_atom_site_fract_z
_atom_site_U_iso_or_equiv
_atom_site_adp_type
_atom_site_occupancy
_atom_site_site_symmetry_order
_atom_site_calc_flag
_atom_site_refinement_flags_posn
_atom_site_refinement_flags_occupancy
C1 C 1.0633(5) 0.5263(4) 0.1080(3) 0.0371(8) Uani 1 1 d . .
C1' C 1.1700(5) 0.0413(4) 0.4053(3) 0.0350(8) Uani 1 1 d . .
C2' C 1.1009(4) 0.1861(4) 0.3945(3) 0.0319(7) Uani 1 1 d . .
C2 C 1.1356(4) 0.3815(4) 0.1098(3) 0.0323(7) Uani 1 1 d . .
C3' C 1.1521(4) 0.2747(3) 0.4014(3) 0.0318(7) Uani 1 1 d . .
H3' H 1.2403 0.2571 0.4178 0.038 Uiso 1 1 calc R .
C3 C 1.2812(4) 0.2968(4) 0.1048(3) 0.0331(8) Uani 1 1 d . .
H3 H 1.3637 0.3176 0.0930 0.040 Uiso 1 1 calc R .
C4' C 1.0435(4) 0.3968(4) 0.3783(3) 0.0306(7) Uani 1 1 d . .
C4 C 1.2787(4) 0.1732(4) 0.1212(3) 0.0299(7) Uani 1 1 d . .
C5' C 1.0380(4) 0.5294(3) 0.3690(3) 0.0302(7) Uani 1 1 d . .
C5 C 1.3983(4) 0.0420(4) 0.1327(3) 0.0319(7) Uani 1 1 d . .
C17 C 0.8017(4) 0.1577(4) 0.1948(3) 0.0332(8) Uani 1 1 d . .
C18 C 0.6428(5) 0.2416(4) 0.1931(4) 0.0431(10) Uani 1 1 d . .
H18A H 0.5929 0.1873 0.1926 0.052 Uiso 1 1 calc R .
H18B H 0.6414 0.3036 0.1285 0.052 Uiso 1 1 calc R .
C19 C 0.5559(5) 0.3154(4) 0.2856(4) 0.0420(9) Uani 1 1 d . .
H19A H 0.4537 0.3655 0.2802 0.050 Uiso 1 1 calc R .
H19B H 0.5534 0.2535 0.3501 0.050 Uiso 1 1 calc R .
C20 C 0.6227(4) 0.4059(4) 0.2910(3) 0.0352(8) Uani 1 1 d . .
Ce1 Ce 0.71846(2) 0.60706(2) 0.29822(2) 0.02777(10) Uani 1 1 d . .
Ce2 Ce 1.09483(2) -0.04434(2) 0.20495(2) 0.02642(10) Uani 1 1 d . .
N1' N 0.9684(4) 0.2554(3) 0.3699(3) 0.0339(7) Uani 1 1 d . .
H1' H 0.9134 0.2264 0.3587 0.051 Uiso 1 1 d R .
N1 N 1.0549(4) 0.3084(3) 0.1276(3) 0.0326(7) Uani 1 1 d . .
H1 H 0.9619 0.3390 0.1308 0.049 Uiso 1 1 d R .
N2' N 0.9297(4) 0.3845(3) 0.3598(3) 0.0319(7) Uani 1 1 d . .
N2 N 1.1387(4) 0.1809(3) 0.1356(3) 0.0325(7) Uani 1 1 d . .
O1 O 0.9230(3) 0.5747(3) 0.1389(2) 0.0391(6) Uani 1 1 d . .
O1' O 1.1216(3) -0.0124(3) 0.3644(2) 0.0391(6) Uani 1 1 d . .
O2' O 1.2704(4) -0.0155(3) 0.4520(3) 0.0584(9) Uani 1 1 d . .
O2 O 1.1472(4) 0.5865(3) 0.0796(4) 0.0704(12) Uani 1 1 d . .
O3' O 1.1457(3) 0.5401(3) 0.3836(2) 0.0408(7) Uani 1 1 d . .
O3 O 1.5275(3) 0.0327(3) 0.1199(3) 0.0430(7) Uani 1 1 d . .
O4 O 1.3580(3) -0.0547(2) 0.1583(2) 0.0373(6) Uani 1 1 d . .
O4' O 0.9239(3) 0.6243(2) 0.3463(2) 0.0360(6) Uani 1 1 d . .
O5 O 0.6955(4) 0.8435(3) 0.2516(3) 0.0541(9) Uani 1 1 d . .
H5A H 0.6587 0.8819 0.3092 0.081 Uiso 1 1 d GR .
H5B H 0.6337 0.8902 0.2092 0.081 Uiso 1 1 d GR .
O6 O 0.6624(3) 0.5915(3) 0.4902(2) 0.0451(7) Uani 1 1 d . .
H6A H 0.7398 0.5388 0.5265 0.068 Uiso 1 1 d R .
H6B H 0.5834 0.5761 0.5390 0.068 Uiso 1 1 d R .
O7 O 0.5858(4) 0.7100(3) 0.1531(3) 0.0506(8) Uani 1 1 d . .
H7A H 0.6443 0.7146 0.0921 0.076 Uiso 1 1 d R .
H7B H 0.5147 0.7841 0.1579 0.076 Uiso 1 1 d R .
O8 O 0.4377(4) 0.7407(3) 0.3789(3) 0.0545(8) Uani 1 1 d . .
H8A H 0.3828 0.8057 0.4268 0.082 Uiso 1 1 d R .
H8B H 0.3805 0.7331 0.3431 0.082 Uiso 1 1 d R .
O9 O 0.5726(4) 0.4588(3) 0.3722(3) 0.0543(9) Uani 1 1 d . .
O10 O 0.7252(3) 0.4290(3) 0.2170(2) 0.0393(6) Uani 1 1 d . .
O11 O 1.2548(3) -0.2774(3) 0.2645(3) 0.0452(7) Uani 1 1 d . .
H11A H 1.3062 -0.3195 0.2107 0.068 Uiso 1 1 d GR .
H11B H 1.1986 -0.3185 0.3090 0.068 Uiso 1 1 d GR .
O12 O 1.2264(4) -0.0735(5) 0.0197(3) 0.0668(11) Uani 1 1 d . .
H12A H 1.1960 -0.1071 -0.0167 0.100 Uiso 1 1 d R .
H12B H 1.3086 -0.0547 -0.0235 0.100 Uiso 1 1 d R .
O13 O 1.0061(4) -0.1756(3) 0.1360(3) 0.0472(7) Uani 1 1 d . .
H13A H 0.9229 -0.1814 0.1785 0.071 Uiso 1 1 d GR .
H13B H 1.0734 -0.2542 0.1311 0.071 Uiso 1 1 d GR .
O14 O 0.9151(4) -0.1316(3) 0.3498(2) 0.0505(8) Uani 1 1 d . .
H14A H 0.9172 -0.2159 0.3678 0.076 Uiso 1 1 d R .
H14B H 0.8576 -0.0814 0.4012 0.076 Uiso 1 1 d R .
O15 O 0.8499(3) 0.1409(3) 0.2731(2) 0.0364(6) Uani 1 1 d . .
O16 O 0.8871(3) 0.1008(3) 0.1165(2) 0.0416(7) Uani 1 1 d . .
O2W O 0.4180(6) 0.5783(6) 0.0857(5) 0.117(2) Uani 1 1 d . .
H2WA H 0.5071 0.5763 0.0701 0.175 Uiso 1 1 d R .
H2WB H 0.4100 0.5492 0.0378 0.175 Uiso 1 1 d R .
O1W O 0.4369(12) 0.0235(14) 0.5697(9) 0.106(4) Uani 0.5 1 d . P
H1WA H 0.5232 0.0184 0.5274 0.158 Uiso 0.5 1 d G P
H1WB H 0.3795 0.0249 0.5352 0.158 Uiso 0.5 1 d G P

loop_
_atom_site_aniso_label
_atom_site_aniso_U_11
_atom_site_aniso_U_22
_atom_site_aniso_U_33
_atom_site_aniso_U_23
_atom_site_aniso_U_13
_atom_site_aniso_U_12
C1 0.039(2) 0.0313(19) 0.042(2) -0.0076(16) -0.0061(17) -0.0159(17)
C1' 0.041(2) 0.0273(18) 0.038(2) -0.0061(15) -0.0177(17) -0.0075(16)
C2' 0.0353(19) 0.0308(18) 0.0305(18) -0.0042(14) -0.0137(15) -0.0095(15)
C2 0.0316(18) 0.0307(18) 0.0341(19) -0.0074(14) -0.0050(15) -0.0124(15)
C3' 0.0285(17) 0.0289(17) 0.0381(19) -0.0028(14) -0.0138(15) -0.0084(14)
C3 0.0308(18) 0.0334(18) 0.039(2) -0.0067(15) -0.0093(15) -0.0147(15)
C4' 0.0294(17) 0.0310(18) 0.0331(18) -0.0043(14) -0.0123(14) -0.0100(14)
C4 0.0270(17) 0.0323(18) 0.0319(18) -0.0048(14) -0.0070(14) -0.0129(15)
C5' 0.0329(18) 0.0296(17) 0.0311(18) -0.0044(14) -0.0094(14) -0.0138(15)
C5 0.0320(18) 0.0340(19) 0.0326(18) -0.0040(14) -0.0100(15) -0.0143(15)
C17 0.0341(19) 0.0275(17) 0.045(2) -0.0071(15) -0.0171(16) -0.0118(15)
C18 0.033(2) 0.043(2) 0.063(3) -0.023(2) -0.0187(19) -0.0088(17)
C19 0.0302(19) 0.040(2) 0.061(3) -0.0225(19) -0.0082(18) -0.0122(17)
C20 0.0283(18) 0.0290(18) 0.050(2) -0.0118(16) -0.0115(16) -0.0079(15)
Ce1 0.02591(14) 0.02469(13) 0.03327(14) -0.00421(9) -0.01004(9) -0.00834(9)
Ce2 0.02654(13) 0.02446(13) 0.03075(14) -0.00422(8) -0.00949(9) -0.01021(9)
N1' 0.0382(18) 0.0293(16) 0.0405(18) -0.0068(13) -0.0173(14) -0.0120(14)
N1 0.0271(15) 0.0257(15) 0.0444(18) -0.0026(13) -0.0115(13) -0.0093(12)
N2' 0.0343(17) 0.0233(14) 0.0403(17) -0.0057(12) -0.0153(14) -0.0080(13)
N2 0.0297(16) 0.0254(15) 0.0424(18) -0.0045(12) -0.0114(14) -0.0093(13)
O1 0.0360(15) 0.0333(14) 0.0419(15) -0.0044(11) -0.0064(12) -0.0111(12)
O1' 0.0494(17) 0.0322(14) 0.0423(16) -0.0064(11) -0.0214(13) -0.0137(13)
O2' 0.064(2) 0.0331(15) 0.094(3) -0.0061(16) -0.056(2) -0.0070(15)
O2 0.0419(18) 0.0349(17) 0.128(4) -0.0250(19) 0.002(2) -0.0194(15)
O3' 0.0376(15) 0.0360(14) 0.0589(18) 0.0024(12) -0.0267(14) -0.0181(12)
O3 0.0270(14) 0.0388(15) 0.0621(19) -0.0026(13) -0.0126(13) -0.0138(12)
O4 0.0313(14) 0.0281(13) 0.0534(17) -0.0040(11) -0.0147(12) -0.0103(11)
O4' 0.0347(14) 0.0280(13) 0.0492(16) -0.0025(11) -0.0162(12) -0.0133(11)
O5 0.057(2) 0.0363(16) 0.078(2) 0.0034(15) -0.0381(19) -0.0184(15)
O6 0.0352(15) 0.065(2) 0.0358(15) -0.0054(13) -0.0092(12) -0.0208(14)
O7 0.0493(18) 0.0475(17) 0.0444(17) -0.0089(13) -0.0203(14) -0.0016(14)
O8 0.0385(17) 0.0478(18) 0.074(2) -0.0262(16) -0.0237(16) 0.0032(14)
O9 0.055(2) 0.061(2) 0.058(2) -0.0313(16) 0.0089(16) -0.0365(17)
O10 0.0372(15) 0.0367(14) 0.0437(16) -0.0100(12) -0.0057(12) -0.0149(12)
O11 0.0404(16) 0.0322(14) 0.062(2) 0.0007(13) -0.0180(14) -0.0141(12)
O12 0.054(2) 0.130(4) 0.0408(18) -0.028(2) 0.0012(15) -0.057(2)
O13 0.0492(18) 0.0438(17) 0.0579(19) -0.0140(14) -0.0078(15) -0.0263(15)
O14 0.071(2) 0.0492(18) 0.0406(16) -0.0097(13) -0.0026(15) -0.0378(17)
O15 0.0352(14) 0.0377(14) 0.0404(15) -0.0105(11) -0.0144(12) -0.0111(12)
O16 0.0372(15) 0.0413(15) 0.0443(16) -0.0164(13) -0.0177(13) -0.0018(12)
O2W 0.084(4) 0.138(5) 0.134(5) -0.068(4) -0.020(3) -0.024(4)
O1W 0.068(6) 0.149(10) 0.126(9) -0.089(8) -0.005(6) -0.038(7)

loop_
_atom_type_symbol
_atom_type_description
_atom_type_scat_dispersion_real
_atom_type_scat_dispersion_imag
_atom_type_scat_source
C C 0.0033 0.0016 'International Tables Vol C Tables 4.2.6.8 and 6.1.1.4'
H H 0.0000 0.0000 'International Tables Vol C Tables 4.2.6.8 and 6.1.1.4'
Ce Ce -0.2486 2.6331 'International Tables Vol C Tables 4.2.6.8 and 6.1.1.4'
N N 0.0061 0.0033 'International Tables Vol C Tables 4.2.6.8 and 6.1.1.4'
O O 0.0106 0.0060 'International Tables Vol C Tables 4.2.6.8 and 6.1.1.4'

loop_
_geom_angle_atom_site_label_1
_geom_angle_atom_site_label_2
_geom_angle_atom_site_label_3
_geom_angle
O1 C1 C2 117.1(3)
O2 C1 C2 117.0(4)
O2 C1 O1 125.8(4)
O1' C1' C2' 116.8(3)
O2' C1' C2' 117.4(3)
O2' C1' O1' 125.8(4)
C3' C2' C1' 131.1(3)
N1' C2' C1' 122.2(3)
N1' C2' C3' 106.7(3)
C3 C2 C1 131.1(3)
N1 C2 C1 121.9(3)
N1 C2 C3 106.7(3)
C2' C3' H3' 127.3
C2' C3' C4' 105.3(3)
C4' C3' H3' 127.3
C2 C3 H3 127.4
C2 C3 C4 105.3(3)
C4 C3 H3 127.4
C3' C4' C5' 130.9(3)
N2' C4' C3' 110.7(3)
N2' C4' C5' 118.3(3)
C3 C4 C5 130.9(3)
N2 C4 C3 110.8(3)
N2 C4 C5 118.1(3)
O3' C5' C4' 118.0(3)
O3' C5' O4' 124.6(3)
O4' C5' C4' 117.3(3)
O3 C5 C4 119.2(3)
O3 C5 O4 124.4(4)
O4 C5 C4 116.4(3)
C18 C17 Ce2 169.8(3)
O15 C17 C18 121.3(4)
O15 C17 Ce2 61.68(19)
O15 C17 O16 120.2(3)
O16 C17 C18 118.5(3)
O16 C17 Ce2 59.21(19)
C17 C18 H18A 108.8
C17 C18 H18B 108.8
C17 C18 C19 113.7(3)
H18A C18 H18B 107.7
C19 C18 H18A 108.8
C19 C18 H18B 108.8
C18 C19 H19A 109.0
C18 C19 H19B 109.0
H19A C19 H19B 107.8
C20 C19 C18 112.8(4)
C20 C19 H19A 109.0
C20 C19 H19B 109.0
C19 C20 Ce1 173.1(3)
O9 C20 C19 118.3(4)
O9 C20 Ce1 59.7(2)
O10 C20 C19 121.4(4)
O10 C20 Ce1 60.9(2)
O10 C20 O9 120.2(4)
N2' Ce1 C20 76.50(10)
O1 Ce1 C20 96.95(10)
O1 Ce1 N2' 77.27(10)
O1 Ce1 O4' 76.08(10)
O1 Ce1 O5 85.04(11)
O1 Ce1 O6 143.02(10)
O1 Ce1 O7 76.71(10)
O1 Ce1 O8 146.01(10)
O1 Ce1 O9 121.79(10)
O1 Ce1 O10 71.71(9)
O4' Ce1 C20 139.06(9)
O4' Ce1 N2' 62.58(9)
O4' Ce1 O5 71.02(9)
O4' Ce1 O7 136.61(10)
O4' Ce1 O8 121.04(10)
O4' Ce1 O9 133.78(11)
O4' Ce1 O10 129.64(9)
O5 Ce1 C20 149.53(11)
O5 Ce1 N2' 132.99(10)
O5 Ce1 O8 75.19(11)
O5 Ce1 O10 140.51(11)
O6 Ce1 C20 99.39(11)
O6 Ce1 N2' 74.68(10)
O6 Ce1 O4' 69.83(9)
O6 Ce1 O5 96.84(11)
O6 Ce1 O7 139.31(11)
O6 Ce1 O8 67.99(10)
O6 Ce1 O9 75.81(10)
O6 Ce1 O10 121.02(10)
O7 Ce1 C20 77.35(11)
O7 Ce1 N2' 140.20(10)
O7 Ce1 O5 73.53(11)
O7 Ce1 O8 71.34(11)
O7 Ce1 O9 89.43(12)
O7 Ce1 O10 70.36(10)
O8 Ce1 C20 87.26(11)
O8 Ce1 N2' 136.01(11)
O9 Ce1 C20 25.40(11)
O9 Ce1 N2' 79.36(11)
O9 Ce1 O5 144.46(11)
O9 Ce1 O8 69.80(11)
O9 Ce1 O10 50.60(9)
O10 Ce1 C20 25.30(10)
O10 Ce1 N2' 73.15(9)
O10 Ce1 O8 107.08(10)
N2 Ce2 C17 74.30(10)
O1' Ce2 C17 100.64(10)
O1' Ce2 N2 80.00(10)
O1' Ce2 O4 75.46(10)
O1' Ce2 O11 81.54(10)
O1' Ce2 O12 143.05(11)
O1' Ce2 O13 142.83(10)
O1' Ce2 O14 76.52(10)
O1' Ce2 O15 75.06(9)
O1' Ce2 O16 125.42(9)
O4 Ce2 C17 136.35(9)
O4 Ce2 N2 62.13(9)
O4 Ce2 O11 73.40(9)
O4 Ce2 O13 125.91(10)
O4 Ce2 O14 140.44(10)
O4 Ce2 O15 128.31(8)
O4 Ce2 O16 129.40(10)
O11 Ce2 C17 150.03(10)
O11 Ce2 N2 134.79(9)
O11 Ce2 O13 77.68(10)
O11 Ce2 O15 140.58(10)
O12 Ce2 C17 104.38(13)
O12 Ce2 N2 81.11(13)
O12 Ce2 O4 67.65(10)
O12 Ce2 O11 89.79(13)
O12 Ce2 O13 67.57(11)
O12 Ce2 O14 135.77(11)
O12 Ce2 O15 127.43(12)
O12 Ce2 O16 79.51(12)
O13 Ce2 C17 83.49(10)
O13 Ce2 N2 135.49(10)
O14 Ce2 C17 76.16(11)
O14 Ce2 N2 137.74(10)
O14 Ce2 O11 75.34(11)
O14 Ce2 O13 68.61(10)
O14 Ce2 O15 68.67(10)
O15 Ce2 C17 25.63(9)
O15 Ce2 N2 71.60(9)
O15 Ce2 O13 102.80(9)
O16 Ce2 C17 25.60(10)
O16 Ce2 N2 76.00(10)
O16 Ce2 O11 145.65(10)
O16 Ce2 O13 68.05(10)
O16 Ce2 O14 89.76(11)
O16 Ce2 O15 51.04(9)
C2' N1' H1' 127.2
N2' N1' C2' 112.5(3)
N2' N1' H1' 120.2
C2 N1 H1 124.6
N2 N1 C2 112.5(3)
N2 N1 H1 122.9
C4' N2' Ce1 115.9(2)
N1' N2' C4' 104.8(3)
N1' N2' Ce1 139.0(2)
C4 N2 Ce2 116.3(2)
N1 N2 C4 104.7(3)
N1 N2 Ce2 137.6(2)
C1 O1 Ce1 142.2(3)
C1' O1' Ce2 147.7(3)
C5 O4 Ce2 126.5(2)
C5' O4' Ce1 125.5(2)
Ce1 O5 H5A 111.6
Ce1 O5 H5B 111.2
H5A O5 H5B 107.2
Ce1 O6 H6A 120.0
Ce1 O6 H6B 126.8
H6A O6 H6B 99.7
Ce1 O7 H7A 113.6
Ce1 O7 H7B 118.0
H7A O7 H7B 107.6
Ce1 O8 H8A 135.9
Ce1 O8 H8B 108.1
H8A O8 H8B 114.9
C20 O9 Ce1 94.9(2)
C20 O10 Ce1 93.8(2)
Ce2 O11 H11A 110.7
Ce2 O11 H11B 110.5
H11A O11 H11B 108.3
Ce2 O12 H12A 121.0
Ce2 O12 H12B 130.0
H12A O12 H12B 109.0
Ce2 O13 H13A 110.5
Ce2 O13 H13B 110.4
H13A O13 H13B 108.4
Ce2 O14 H14A 128.4
Ce2 O14 H14B 115.2
H14A O14 H14B 114.1
C17 O15 Ce2 92.7(2)
C17 O16 Ce2 95.2(2)
H2WA O2W H2WB 108.6
H1WA O1W H1WB 109.5

loop_
_geom_bond_atom_site_label_1
_geom_bond_atom_site_label_2
_geom_bond_distance
C1 C2 1.503(5)
C1 O1 1.258(5)
C1 O2 1.235(5)
C1' C2' 1.492(5)
C1' O1' 1.266(5)
C1' O2' 1.234(5)
C2' C3' 1.377(5)
C2' N1' 1.348(5)
C2 C3 1.374(5)
C2 N1 1.349(5)
C3' H3' 0.9300
C3' C4' 1.397(5)
C3 H3 0.9300
C3 C4 1.394(5)
C4' C5' 1.480(5)
C4' N2' 1.348(5)
C4 C5 1.485(5)
C4 N2 1.350(5)
C5' O3' 1.252(4)
C5' O4' 1.267(4)
C5 O3 1.237(5)
C5 O4 1.278(4)
C17 C18 1.496(5)
C17 Ce2 2.916(4)
C17 O15 1.263(5)
C17 O16 1.265(5)
C18 H18A 0.9700
C18 H18B 0.9700
C18 C19 1.516(6)
C19 H19A 0.9700
C19 H19B 0.9700
C19 C20 1.509(5)
C20 Ce1 2.930(4)
C20 O9 1.262(5)
C20 O10 1.255(5)
Ce1 N2' 2.682(3)
Ce1 O1 2.442(3)
Ce1 O4' 2.513(3)
Ce1 O5 2.549(3)
Ce1 O6 2.464(3)
Ce1 O7 2.515(3)
Ce1 O8 2.612(3)
Ce1 O9 2.540(3)
Ce1 O10 2.566(3)
Ce2 N2 2.690(3)
Ce2 O1' 2.434(3)
Ce2 O4 2.514(3)
Ce2 O11 2.538(3)
Ce2 O12 2.474(3)
Ce2 O13 2.574(3)
Ce2 O14 2.525(3)
Ce2 O15 2.570(3)
Ce2 O16 2.515(3)
N1' H1' 0.8417
N1' N2' 1.345(4)
N1 H1 0.8519
N1 N2 1.339(4)
O5 H5A 0.8994
O5 H5B 0.8986
O6 H6A 0.9625
O6 H6B 0.9090
O7 H7A 0.8502
O7 H7B 0.8508
O8 H8A 0.9832
O8 H8B 0.9263
O11 H11A 0.8764
O11 H11B 0.8766
O12 H12A 0.9040
O12 H12B 0.9268
O13 H13A 0.8732
O13 H13B 0.8729
O14 H14A 0.9286
O14 H14B 0.9087
O2W H2WA 0.8571
O2W H2WB 0.8562
O1W H1WA 0.8658
O1W H1WB 0.8643

loop_
_geom_torsion_atom_site_label_1
_geom_torsion_atom_site_label_2
_geom_torsion_atom_site_label_3
_geom_torsion_atom_site_label_4
_geom_torsion
C1 C2 C3 C4 173.8(4)
C1 C2 N1 N2 -174.2(3)
C1' C2' C3' C4' 176.7(4)
C1' C2' N1' N2' -177.4(3)
C2' C1' O1' Ce2 65.1(6)
C2' C3' C4' C5' -177.2(4)
C2' C3' C4' N2' 0.9(4)
C2' N1' N2' C4' 0.3(4)
C2' N1' N2' Ce1 172.6(3)
C2 C1 O1 Ce1 79.7(5)
C2 C3 C4 C5 -174.7(4)
C2 C3 C4 N2 0.0(4)
C2 N1 N2 C4 -0.6(4)
C2 N1 N2 Ce2 164.8(3)
C3' C2' N1' N2' 0.2(4)
C3' C4' C5' O3' -0.2(6)
C3' C4' C5' O4' 179.6(4)
C3' C4' N2' Ce1 -175.1(2)
C3' C4' N2' N1' -0.8(4)
C3 C2 N1 N2 0.6(4)
C3 C4 C5 O3 -5.6(6)
C3 C4 C5 O4 172.8(4)
C3 C4 N2 Ce2 -168.7(2)
C3 C4 N2 N1 0.3(4)
C4' C5' O4' Ce1 -6.5(5)
C4 C5 O4 Ce2 -5.3(5)
C5' C4' N2' Ce1 3.2(4)
C5' C4' N2' N1' 177.6(3)
C5 C4 N2 Ce2 6.8(4)
C5 C4 N2 N1 175.8(3)
C17 C18 C19 C20 60.3(5)
C18 C17 O15 Ce2 168.7(3)
C18 C17 O16 Ce2 -168.6(3)
C18 C19 C20 O9 -170.4(4)
C18 C19 C20 O10 9.8(6)
C19 C20 O9 Ce1 -172.5(3)
C19 C20 O10 Ce1 172.5(3)
Ce2 C17 C18 C19 111.5(16)
N1' C2' C3' C4' -0.7(4)
N1 C2 C3 C4 -0.4(4)
N2' C4' C5' O3' -178.2(3)
N2' C4' C5' O4' 1.6(5)
N2 C4 C5 O3 180.0(4)
N2 C4 C5 O4 -1.7(5)
O1 C1 C2 C3 -163.2(4)
O1 C1 C2 N1 10.2(6)
O1' C1' C2' C3' -158.9(4)
O1' C1' C2' N1' 18.2(6)
O2' C1' C2' C3' 20.2(7)
O2' C1' C2' N1' -162.8(4)
O2' C1' O1' Ce2 -113.9(5)
O2 C1 C2 C3 14.4(7)
O2 C1 C2 N1 -172.1(4)
O2 C1 O1 Ce1 -97.7(6)
O3' C5' O4' Ce1 173.3(3)
O3 C5 O4 Ce2 172.9(3)
O9 C20 O10 Ce1 -7.3(4)
O10 C20 O9 Ce1 7.4(4)
O15 C17 C18 C19 7.6(6)
O15 C17 O16 Ce2 9.8(4)
O16 C17 C18 C19 -174.1(4)
O16 C17 O15 Ce2 -9.6(4)
